data_4133794
loop_
_publ_author_name
'Chen, Zhijie'
'Thiam, Zeynabou'
'Shkurenko, Aleksander'
'Weselinski, Lukasz J.'
'Adil, Karim'
'Jiang, Hao'
'Alezi, Dalal'
'Assen, Ayalew H.'
'O'Keeffe, Michael'
'Eddaoudi, Mohamed'

_publ_section_title
;
 Enriching the Reticular Chemistry Repertoire with Minimal Edge-Transitive
 Related Nets: Access to Highly Coordinated Metal-Organic Frameworks Based
 on Double Six-Membered Rings as Net-Coded Building Units.
;
_journal_issue 51
_journal_name_full 'Journal of the American Chemical Society'
_journal_page_first 20480
_journal_page_last 20489
_journal_paper_doi 10.1021/jacs.9b11260
_journal_volume 141
_journal_year 2019
_chemical_formula_moiety '3(C2 H8 N 1+), (C132 H106 O53 Y9 3+)'
_chemical_formula_sum 'C138 H130 N3 O53 Y9'
_chemical_formula_weight 3478.63
_space_group_crystal_system hexagonal
_space_group_IT_number 176
_space_group_name_Hall '-P 6c'
_space_group_name_H-M_alt 'P 63/m'
_atom_sites_solution_hydrogens geom
_atom_sites_solution_primary direct
_atom_sites_solution_secondary difmap
_audit_creation_method SHELXL-2014/7
_cell_angle_alpha 90
_cell_angle_beta 90
_cell_angle_gamma 120
_cell_formula_units_Z 2
_cell_length_a 23.951(1)
_cell_length_b 23.951(1)
_cell_length_c 32.354(2)
_cell_measurement_reflns_used 9900
_cell_measurement_temperature 100.0(1)
_cell_measurement_theta_max 66.43
_cell_measurement_theta_min 2.53
_cell_volume 16073.3(14)
_computing_cell_refinement 'SAINT v8.34A (Bruker, 2013)'
_computing_data_collection 'Bruker APEX2 v2009.3-0 (Bruker AXS Inc., 2009)'
_computing_data_reduction 'SAINT v8.34A (Bruker, 2013)'
_computing_molecular_graphics 'DIAMOND (Crystal Impact GbR, 2009'
_computing_publication_material 'PublCIF. Westrip, S. P. (2010). J. Appl. Cryst. 43, 920-925.'
_computing_structure_refinement 'SHELXL-2014/7 (Sheldrick, 2014)'
_computing_structure_solution 'ShelXS (Sheldrick, 2008)'
_diffrn_ambient_temperature 100.0(1)
_diffrn_detector_area_resol_mean 8.3
_diffrn_measured_fraction_theta_full 0.998
_diffrn_measured_fraction_theta_max 0.998
_diffrn_measurement_device_type 'Bruker X8 PROSPECTOR APEX2 CCD'
_diffrn_measurement_method '\f and \w scans'
_diffrn_radiation_monochromator mirrors
_diffrn_radiation_type CuK\a
_diffrn_radiation_wavelength 1.54178
_diffrn_reflns_av_R_equivalents 0.0372
_diffrn_reflns_av_unetI/netI 0.0225
_diffrn_reflns_Laue_measured_fraction_full 0.998
_diffrn_reflns_Laue_measured_fraction_max 0.998
_diffrn_reflns_limit_h_max 28
_diffrn_reflns_limit_h_min -24
_diffrn_reflns_limit_k_max 25
_diffrn_reflns_limit_k_min -28
_diffrn_reflns_limit_l_max 38
_diffrn_reflns_limit_l_min -37
_diffrn_reflns_number 70135
_diffrn_reflns_point_group_measured_fraction_full 0.998
_diffrn_reflns_point_group_measured_fraction_max 0.998
_diffrn_reflns_theta_full 66.596
_diffrn_reflns_theta_max 66.596
_diffrn_reflns_theta_min 1.365
_diffrn_source 'Incoatec I\ms'
_exptl_absorpt_coefficient_mu 2.412
_exptl_absorpt_correction_T_max 0.1510
_exptl_absorpt_correction_T_min 0.0506
_exptl_absorpt_correction_type multi-scan
_exptl_absorpt_process_details
;
SADABS-2016/2 (Bruker,2016/2) was used for absorption correction.
wR2(int) was 0.0721 before and 0.0545 after correction.
The Ratio of minimum to maximum transmission is 0.3351.
The \l/2 correction factor is Not present.
;
_exptl_crystal_colour colorless
_exptl_crystal_density_diffrn 0.719
_exptl_crystal_description 'hexagonal prism'
_exptl_crystal_F_000 3508
_exptl_crystal_size_max 0.220
_exptl_crystal_size_mid 0.150
_exptl_crystal_size_min 0.120
_refine_diff_density_max 1.951
_refine_diff_density_min -0.731
_refine_diff_density_rms 0.099
_refine_ls_extinction_method none
_refine_ls_goodness_of_fit_ref 1.130
_refine_ls_hydrogen_treatment constr
_refine_ls_matrix_type full
_refine_ls_number_parameters 328
_refine_ls_number_reflns 9645
_refine_ls_number_restraints 420
_refine_ls_restrained_S_all 1.155
_refine_ls_R_factor_all 0.1182
_refine_ls_R_factor_gt 0.0865
_refine_ls_shift/su_max 0.000
_refine_ls_shift/su_mean 0.000
_refine_ls_structure_factor_coef Fsqd
_refine_ls_weighting_details 'w=1/[\s^2^(Fo^2^)+(0.2000P)^2^] where P=(Fo^2^+2Fc^2^)/3'
_refine_ls_weighting_scheme calc
_refine_ls_wR_factor_gt 0.2652
_refine_ls_wR_factor_ref 0.3016
_reflns_Friedel_coverage 0.000
_reflns_number_gt 6042
_reflns_number_total 9645
_reflns_threshold_expression 'I > 2\s(I)'
_cod_data_source_file ja9b11260_si_003.cif
_cod_data_source_block Y_kex_MOF-1
_cod_depositor_comments 'Adding full bibliography for 4133792--4133796.cif.'
_cod_original_cell_volume 16073(2)
_cod_database_code 4133794
_shelx_shelxl_version_number 2014/7
_shelx_space_group_comment
;
The symmetry employed for this shelxl refinement is uniquely defined
by the following loop, which should always be used as a source of
symmetry information in preference to the above space-group names.
They are only intended as comments.
;
_shelx_estimated_absorpt_t_min 0.619
_shelx_estimated_absorpt_t_max 0.761
_platon_squeeze_void_probe_radius 1.20

loop_
_space_group_symop_operation_xyz
'x, y, z'
'x-y, x, z+1/2'
'-y, x-y, z'
'-x, -y, z+1/2'
'-x+y, -x, z'
'y, -x+y, z+1/2'
'-x, -y, -z'
'-x+y, -x, -z-1/2'
'y, -x+y, -z'
'x, y, -z-1/2'
'x-y, x, -z'
'-y, x-y, -z-1/2'

loop_
_atom_site_label
_atom_site_type_symbol
_atom_site_fract_x
_atom_site_fract_y
_atom_site_fract_z
_atom_site_U_iso_or_equiv
_atom_site_adp_type
_atom_site_occupancy
_atom_site_site_symmetry_order
_atom_site_calc_flag
_atom_site_refinement_flags_posn
_atom_site_refinement_flags_adp
_atom_site_refinement_flags_occupancy
_atom_site_disorder_assembly
_atom_site_disorder_group
Y1 Y 0.61380(7) 0.38619(7) 0.30968(2) 0.0955(3) Uani 1 1 d . . . . .
Y2 Y 0.47416(4) 0.23708(9) 0.2500 0.1007(3) Uani 1 2 d S T P . .
O1M O 0.6667 0.3333 0.29168(10) 0.0746(12) Uani 1 3 d S T P . .
O1H O 0.55129(19) 0.2759(4) 0.31418(10) 0.0985(10) Uani 1 1 d . . . . .
O2H O 0.5567(4) 0.3416(5) 0.2500 0.088(2) Uani 1 2 d S T P . .
O3H O 0.6592(4) 0.4431(4) 0.2500 0.081(2) Uani 1 2 d S T P . .
O1WH O 0.6260(5) 0.3737(5) 0.37750(14) 0.182(3) Uani 1 1 d . . . . .
O1W O 0.3546(4) 0.1771(6) 0.2500 0.158(3) Uani 1 2 d S T P . .
O1 O 0.5150(4) 0.3716(4) 0.32775(19) 0.116(2) Uani 1 1 d . . . . .
O2 O 0.4370(4) 0.2824(4) 0.29687(18) 0.123(3) Uani 1 1 d . . . . .
O3 O 0.3720(4) 0.5162(4) 0.67245(19) 0.112(2) Uani 1 1 d . . . . .
O4 O 0.2830(4) 0.4370(4) 0.70303(18) 0.122(3) Uani 1 1 d . . . . .
C1 C 0.4591(5) 0.3231(6) 0.3254(2) 0.103(3) Uani 1 1 d D U . . .
C2A C 0.4221(6) 0.3143(6) 0.3646(3) 0.114(3) Uani 0.5 1 d DG U P A 1
C3A C 0.4481(4) 0.3370(8) 0.4035(4) 0.143(4) Uani 0.5 1 d G U P A 1
H3A H 0.4935 0.3628 0.4068 0.171 Uiso 0.5 1 calc R U P A 1
C4A C 0.4078(6) 0.3221(8) 0.4376(3) 0.143(4) Uani 0.5 1 d G U P A 1
H4A H 0.4256 0.3376 0.4642 0.171 Uiso 0.5 1 calc R U P A 1
C5A C 0.3414(6) 0.2843(7) 0.4328(3) 0.155(7) Uani 0.5 1 d DG U P A 1
C6A C 0.3154(5) 0.2616(7) 0.3939(4) 0.143(4) Uani 0.5 1 d G U P A 1
H6A H 0.2700 0.2358 0.3906 0.171 Uiso 0.5 1 calc R U P A 1
C7A C 0.3557(6) 0.2765(7) 0.3598(3) 0.143(4) Uani 0.5 1 d G U P A 1
H7A H 0.3379 0.2610 0.3332 0.171 Uiso 0.5 1 calc R U P A 1
C2B C 0.4131(5) 0.3066(6) 0.3603(3) 0.114(3) Uani 0.5 1 d DG U P A 2
C3B C 0.4268(6) 0.3572(5) 0.3871(4) 0.147(5) Uani 0.5 1 d G U P A 2
H3B H 0.4632 0.3986 0.3822 0.176 Uiso 0.5 1 calc R U P A 2
C4B C 0.3873(8) 0.3474(5) 0.4210(4) 0.147(5) Uani 0.5 1 d G U P A 2
H4B H 0.3967 0.3820 0.4393 0.176 Uiso 0.5 1 calc R U P A 2
C5B C 0.3340(6) 0.2869(7) 0.4281(3) 0.181(11) Uani 0.5 1 d DG U P A 2
C6B C 0.3202(6) 0.2362(5) 0.4013(4) 0.147(5) Uani 0.5 1 d G U P A 2
H6B H 0.2838 0.1949 0.4062 0.176 Uiso 0.5 1 calc R U P A 2
C7B C 0.3598(7) 0.2461(6) 0.3674(4) 0.147(5) Uani 0.5 1 d G U P A 2
H7B H 0.3504 0.2114 0.3491 0.176 Uiso 0.5 1 calc R U P A 2
C8 C 0.3240(7) 0.4602(5) 0.6740(2) 0.110(3) Uani 1 1 d D U . . .
C9A C 0.3098(10) 0.4117(7) 0.6405(3) 0.120(4) Uani 0.5 1 d DG U P A 1
C10A C 0.3584(8) 0.4282(6) 0.6114(5) 0.191(8) Uani 0.5 1 d G U P A 1
H10A H 0.3974 0.4683 0.6135 0.229 Uiso 0.5 1 calc R U P A 1
C11A C 0.3499(7) 0.3862(8) 0.5793(4) 0.191(8) Uani 0.5 1 d G U P A 1
H11A H 0.3831 0.3975 0.5595 0.229 Uiso 0.5 1 calc R U P A 1
C12A C 0.2928(8) 0.3275(6) 0.5762(3) 0.128(6) Uani 0.5 1 d DG U P A 1
C13A C 0.2442(8) 0.3109(7) 0.6053(5) 0.191(8) Uani 0.5 1 d G U P A 1
H13A H 0.2052 0.2709 0.6032 0.229 Uiso 0.5 1 calc R U P A 1
C14A C 0.2528(9) 0.3530(9) 0.6374(5) 0.191(8) Uani 0.5 1 d G U P A 1
H14A H 0.2195 0.3417 0.6572 0.229 Uiso 0.5 1 calc R U P A 1
C9B C 0.3118(8) 0.4234(7) 0.6350(3) 0.120(4) Uani 0.5 1 d DG U P A 2
C10B C 0.3437(8) 0.4502(5) 0.5981(4) 0.142(4) Uani 0.5 1 d G U P A 2
H10B H 0.3783 0.4934 0.5975 0.171 Uiso 0.5 1 calc R U P A 2
C11B C 0.3250(8) 0.4136(6) 0.5621(3) 0.142(4) Uani 0.5 1 d G U P A 2
H11B H 0.3468 0.4319 0.5369 0.171 Uiso 0.5 1 calc R U P A 2
C12B C 0.2743(7) 0.3503(6) 0.5630(3) 0.126(6) Uani 0.5 1 d DG U P A 2
C13B C 0.2424(7) 0.3236(6) 0.5999(4) 0.142(4) Uani 0.5 1 d G U P A 2
H13B H 0.2078 0.2803 0.6005 0.171 Uiso 0.5 1 calc R U P A 2
C14B C 0.2611(8) 0.3601(8) 0.6359(3) 0.142(4) Uani 0.5 1 d G U P A 2
H14B H 0.2393 0.3418 0.6612 0.171 Uiso 0.5 1 calc R U P A 2
C15A C 0.3020(5) 0.2597(7) 0.4726(2) 0.161(7) Uani 0.5 1 d DG U P A 1
C16A C 0.3149(4) 0.3028(5) 0.5049(4) 0.186(15) Uani 0.5 1 d G U P A 1
H16A H 0.3475 0.3466 0.5020 0.224 Uiso 0.5 1 calc R U P A 1
C17A C 0.2800(6) 0.2816(6) 0.5415(3) 0.116(5) Uani 0.5 1 d DG U P A 1
C18A C 0.2323(5) 0.2174(6) 0.5458(3) 0.134(6) Uani 0.5 1 d G U P A 1
H18A H 0.2085 0.2030 0.5708 0.160 Uiso 0.5 1 calc R U P A 1
C19A C 0.2195(5) 0.1744(5) 0.5135(4) 0.176(11) Uani 0.5 1 d DG U P A 1
C20A C 0.2543(6) 0.1955(6) 0.4769(3) 0.208(16) Uani 0.5 1 d G U P A 1
H20A H 0.2456 0.1661 0.4549 0.250 Uiso 0.5 1 calc R U P A 1
C15B C 0.2873(6) 0.2769(5) 0.4613(3) 0.169(10) Uani 0.5 1 d DG U P A 2
C16B C 0.3052(4) 0.3190(5) 0.4946(3) 0.151(10) Uani 0.5 1 d G U P A 2
H16B H 0.3478 0.3546 0.4963 0.181 Uiso 0.5 1 calc R U P A 2
C17B C 0.2607(6) 0.3089(5) 0.5255(2) 0.125(5) Uani 0.5 1 d DG U P A 2
C18B C 0.1984(5) 0.2567(5) 0.5230(3) 0.131(6) Uani 0.5 1 d G U P A 2
H18B H 0.1680 0.2498 0.5441 0.157 Uiso 0.5 1 calc R U P A 2
C19B C 0.1805(5) 0.2146(4) 0.4896(3) 0.156(8) Uani 0.5 1 d DG U P A 2
C20B C 0.2249(6) 0.2247(5) 0.4588(2) 0.134(5) Uani 0.5 1 d G U P A 2
H20B H 0.2127 0.1960 0.4360 0.161 Uiso 0.5 1 calc R U P A 2
O5A O 0.1712(6) 0.1110(6) 0.5175(6) 0.181(6) Uani 0.5 1 d D U P A 1
C22A C 0.1347(6) 0.0442(8) 0.5000 0.236(9) Uani 0.5 1 d D U P A 1
H22A H 0.1434 0.0148 0.5167 0.283 Uiso 0.5 1 calc R U P A 1
H22B H 0.1493 0.0443 0.4714 0.283 Uiso 0.5 1 calc R U P A 1
C23A C 0.0635(4) 0.0206(5) 0.5000 0.197(7) Uani 0.5 1 d D U P A 1
O5B O 0.1201(7) 0.1629(6) 0.4855(5) 0.172(6) Uani 0.5 1 d D U P A 2
C22B C 0.0527(8) 0.1351(6) 0.5000 0.274(9) Uani 0.5 1 d D U P A 2
H22C H 0.0281 0.1476 0.4813 0.329 Uiso 0.5 1 calc R U P A 2
H22D H 0.0517 0.1506 0.5282 0.329 Uiso 0.5 1 calc R U P A 2
C23B C 0.0244(5) 0.0634(4) 0.5000 0.221(8) Uani 0.5 1 d D U P A 2

loop_
_atom_site_aniso_label
_atom_site_aniso_U_11
_atom_site_aniso_U_22
_atom_site_aniso_U_33
_atom_site_aniso_U_23
_atom_site_aniso_U_13
_atom_site_aniso_U_12
Y1 0.1199(8) 0.1194(8) 0.0501(3) -0.0041(5) 0.0031(5) 0.0620(3)
Y2 0.1198(5) 0.1316(11) 0.0463(3) 0.000 0.000 0.0596(10)
O1M 0.0982(19) 0.0982(19) 0.0276(15) 0.000 0.000 0.0491(9)
O1H 0.118(2) 0.115(5) 0.0670(17) 0.011(4) 0.0278(16) 0.061(5)
O2H 0.103(6) 0.112(7) 0.049(3) 0.000 0.000 0.054(5)
O3H 0.100(6) 0.095(6) 0.047(3) 0.000 0.000 0.046(5)
O1WH 0.281(13) 0.244(11) 0.054(2) 0.028(6) 0.008(6) 0.156(6)
O1W 0.132(5) 0.162(9) 0.119(5) 0.000 0.000 0.027(9)
O1 0.141(7) 0.133(6) 0.079(4) 0.002(4) 0.027(4) 0.072(6)
O2 0.144(7) 0.170(7) 0.064(3) -0.009(4) 0.011(4) 0.085(6)
O3 0.143(7) 0.117(6) 0.081(4) -0.011(4) -0.003(4) 0.068(5)
O4 0.165(7) 0.126(6) 0.067(3) -0.001(4) 0.018(4) 0.067(5)
C1 0.126(6) 0.114(6) 0.072(4) 0.004(4) 0.013(4) 0.062(5)
C2A 0.123(5) 0.111(5) 0.081(3) -0.017(3) 0.017(3) 0.037(4)
C3A 0.121(5) 0.160(8) 0.092(4) -0.032(4) 0.016(3) 0.029(4)
C4A 0.121(5) 0.160(8) 0.092(4) -0.032(4) 0.016(3) 0.029(4)
C5A 0.116(6) 0.181(13) 0.097(4) -0.038(5) 0.019(4) 0.019(5)
C6A 0.121(5) 0.160(8) 0.092(4) -0.032(4) 0.016(3) 0.029(4)
C7A 0.121(5) 0.160(8) 0.092(4) -0.032(4) 0.016(3) 0.029(4)
C2B 0.123(5) 0.111(5) 0.081(3) -0.017(3) 0.017(3) 0.037(4)
C3B 0.166(7) 0.110(5) 0.106(5) -0.026(4) 0.048(5) 0.025(4)
C4B 0.166(7) 0.110(5) 0.106(5) -0.026(4) 0.048(5) 0.025(4)
C5B 0.192(11) 0.115(6) 0.138(11) -0.042(6) 0.081(10) 0.004(7)
C6B 0.166(7) 0.110(5) 0.106(5) -0.026(4) 0.048(5) 0.025(4)
C7B 0.166(7) 0.110(5) 0.106(5) -0.026(4) 0.048(5) 0.025(4)
C8 0.150(8) 0.127(6) 0.066(3) -0.009(4) -0.002(4) 0.080(5)
C9A 0.149(6) 0.120(5) 0.071(4) -0.008(3) 0.023(4) 0.051(4)
C10A 0.180(7) 0.164(7) 0.132(7) -0.054(6) 0.069(6) 0.014(6)
C11A 0.180(7) 0.164(7) 0.132(7) -0.054(6) 0.069(6) 0.014(6)
C12A 0.147(8) 0.125(6) 0.076(5) -0.009(5) 0.027(5) 0.041(6)
C13A 0.180(7) 0.164(7) 0.132(7) -0.054(6) 0.069(6) 0.014(6)
C14A 0.180(7) 0.164(7) 0.132(7) -0.054(6) 0.069(6) 0.014(6)
C9B 0.149(6) 0.120(5) 0.071(4) -0.008(3) 0.023(4) 0.051(4)
C10B 0.172(7) 0.126(5) 0.082(3) -0.012(3) 0.033(4) 0.040(4)
C11B 0.172(7) 0.126(5) 0.082(3) -0.012(3) 0.033(4) 0.040(4)
C12B 0.147(9) 0.117(6) 0.084(4) -0.012(4) 0.031(5) 0.044(5)
C13B 0.172(7) 0.126(5) 0.082(3) -0.012(3) 0.033(4) 0.040(4)
C14B 0.172(7) 0.126(5) 0.082(3) -0.012(3) 0.033(4) 0.040(4)
C15A 0.131(9) 0.163(9) 0.105(5) -0.044(5) 0.029(6) 0.009(7)
C16A 0.18(2) 0.152(9) 0.105(7) -0.039(6) 0.057(12) -0.008(10)
C17A 0.103(8) 0.134(6) 0.082(5) -0.015(4) 0.019(5) 0.038(5)
C18A 0.108(9) 0.140(6) 0.110(7) -0.018(5) 0.033(7) 0.030(5)
C19A 0.146(15) 0.161(7) 0.136(8) -0.042(5) 0.052(10) 0.013(7)
C20A 0.19(2) 0.163(9) 0.142(9) -0.059(6) 0.070(13) -0.010(10)
C15B 0.182(8) 0.121(10) 0.121(8) -0.034(8) 0.064(7) 0.013(7)
C16B 0.166(9) 0.116(11) 0.110(9) -0.026(9) 0.053(7) 0.025(8)
C17B 0.151(7) 0.103(6) 0.086(5) -0.006(5) 0.037(5) 0.036(5)
C18B 0.151(7) 0.101(8) 0.096(7) -0.011(6) 0.040(5) 0.029(6)
C19B 0.175(7) 0.106(9) 0.107(7) -0.019(7) 0.051(6) 0.010(6)
C20B 0.175(8) 0.079(7) 0.098(7) 0.002(6) 0.047(6) 0.026(6)
O5A 0.128(8) 0.162(7) 0.174(10) -0.025(6) 0.036(7) 0.014(5)
C22A 0.137(9) 0.193(8) 0.34(2) -0.076(10) -0.028(10) 0.055(6)
C23A 0.130(8) 0.156(10) 0.275(13) -0.031(10) -0.013(9) 0.050(6)
O5B 0.179(7) 0.109(7) 0.129(8) -0.019(6) 0.041(6) -0.002(5)
C22B 0.215(9) 0.150(10) 0.37(2) 0.018(11) 0.109(9) 0.023(7)
C23B 0.172(10) 0.139(9) 0.277(13) 0.013(10) 0.061(10) 0.021(7)

loop_
_atom_type_symbol
_atom_type_description
_atom_type_scat_dispersion_real
_atom_type_scat_dispersion_imag
_atom_type_scat_source
C C 0.0181 0.0091 'International Tables Vol C Tables 4.2.6.8 and 6.1.1.4'
H H 0.0000 0.0000 'International Tables Vol C Tables 4.2.6.8 and 6.1.1.4'
O O 0.0492 0.0322 'International Tables Vol C Tables 4.2.6.8 and 6.1.1.4'
Y Y -0.2670 2.0244 'International Tables Vol C Tables 4.2.6.8 and 6.1.1.4'
N N 0.0311 0.0180 'International Tables Vol C Tables 4.2.6.8 and 6.1.1.4'

loop_
_geom_angle_atom_site_label_1
_geom_angle_atom_site_label_2
_geom_angle_atom_site_label_3
_geom_angle
_geom_angle_site_symmetry_1
_geom_angle_site_symmetry_3
O1WH Y1 O3 85.8(3) . 7_666
O1WH Y1 O1M 91.7(2) . .
O3 Y1 O1M 143.6(2) 7_666 .
O1WH Y1 O1 85.6(3) . .
O3 Y1 O1 72.65(17) 7_666 .
O1M Y1 O1 143.4(2) . .
O1WH Y1 O2H 147.5(4) . .
O3 Y1 O2H 116.2(3) 7_666 .
O1M Y1 O2H 83.9(2) . .
O1 Y1 O2H 79.3(2) . .
O1WH Y1 O1H 80.7(3) . .
O3 Y1 O1H 147.8(3) 7_666 .
O1M Y1 O1H 66.41(15) . .
O1 Y1 O1H 77.2(3) . .
O2H Y1 O1H 68.0(2) . .
O1WH Y1 O3H 147.4(4) . .
O3 Y1 O3H 79.6(2) 7_666 .
O1M Y1 O3H 83.40(19) . .
O1 Y1 O3H 116.8(3) . .
O2H Y1 O3H 64.21(14) . .
O1H Y1 O3H 125.29(18) . .
O1WH Y1 O1H 80.9(3) . 5_665
O3 Y1 O1H 77.5(3) 7_666 5_665
O1M Y1 O1H 66.22(15) . 5_665
O1 Y1 O1H 148.0(3) . 5_665
O2H Y1 O1H 125.4(2) . 5_665
O1H Y1 O1H 128.17(17) . 5_665
O3H Y1 O1H 67.6(2) . 5_665
O1WH Y1 Y1 78.6(2) . 3_655
O3 Y1 Y1 163.35(17) 7_666 3_655
O1M Y1 Y1 33.17(3) . 3_655
O1 Y1 Y1 111.4(2) . 3_655
O2H Y1 Y1 80.4(2) . 3_655
O1H Y1 Y1 34.58(15) . 3_655
O3H Y1 Y1 110.89(16) . 3_655
O1H Y1 Y1 94.22(15) 5_665 3_655
O1WH Y1 Y1 78.7(2) . 5_665
O3 Y1 Y1 111.5(2) 7_666 5_665
O1M Y1 Y1 33.17(3) . 5_665
O1 Y1 Y1 163.27(18) . 5_665
O2H Y1 Y1 111.29(17) . 5_665
O1H Y1 Y1 94.41(15) . 5_665
O3H Y1 Y1 79.9(2) . 5_665
O1H Y1 Y1 34.39(15) 5_665 5_665
Y1 Y1 Y1 60.0 3_655 5_665
O1WH Y1 Y1 166.9(2) . 10_556
O3 Y1 Y1 104.80(16) 7_666 10_556
O1M Y1 Y1 75.13(8) . 10_556
O1 Y1 Y1 104.81(17) . 10_556
O2H Y1 Y1 32.83(19) . 10_556
O1H Y1 Y1 93.64(8) . 10_556
O3H Y1 Y1 32.88(18) . 10_556
O1H Y1 Y1 93.62(8) 5_665 10_556
Y1 Y1 Y1 90.0 3_655 10_556
Y1 Y1 Y1 90.0 5_665 10_556
O1WH Y1 Y2 117.5(3) . .
O3 Y1 Y2 132.7(2) 7_666 .
O1M Y1 Y2 80.04(6) . .
O1 Y1 Y2 69.20(19) . .
O2H Y1 Y2 30.0(2) . .
O1H Y1 Y2 39.16(12) . .
O3H Y1 Y2 93.48(18) . .
O1H Y1 Y2 142.46(13) 5_665 .
Y1 Y1 Y2 61.38(5) 3_655 .
Y1 Y1 Y2 113.15(4) 5_665 .
Y1 Y1 Y2 60.862(16) 10_556 .
O3H Y2 O2H 82.57(16) 3_655 .
O3H Y2 O2 133.9(2) 3_655 .
O2H Y2 O2 79.0(3) . .
O3H Y2 O2 133.9(2) 3_655 10_556
O2H Y2 O2 79.0(3) . 10_556
O2 Y2 O2 83.0(4) . 10_556
O3H Y2 O4 79.1(2) 3_655 6_554
O2H Y2 O4 134.1(2) . 6_554
O2 Y2 O4 140.76(17) . 6_554
O2 Y2 O4 84.20(17) 10_556 6_554
O3H Y2 O4 79.1(2) 3_655 9_556
O2H Y2 O4 134.1(2) . 9_556
O2 Y2 O4 84.20(17) . 9_556
O2 Y2 O4 140.76(17) 10_556 9_556
O4 Y2 O4 82.7(4) 6_554 9_556
O3H Y2 O1W 138.9(4) 3_655 .
O2H Y2 O1W 138.6(4) . .
O2 Y2 O1W 70.4(3) . .
O2 Y2 O1W 70.4(3) 10_556 .
O4 Y2 O1W 70.4(3) 6_554 .
O4 Y2 O1W 70.4(3) 9_556 .
O3H Y2 O1H 62.70(19) 3_655 .
O2H Y2 O1H 62.70(19) . .
O2 Y2 O1H 71.3(3) . .
O2 Y2 O1H 136.8(3) 10_556 .
O4 Y2 O1H 136.9(3) 6_554 .
O4 Y2 O1H 71.5(3) 9_556 .
O1W Y2 O1H 127.61(7) . .
O3H Y2 O1H 62.71(19) 3_655 10_556
O2H Y2 O1H 62.70(19) . 10_556
O2 Y2 O1H 136.8(3) . 10_556
O2 Y2 O1H 71.3(3) 10_556 10_556
O4 Y2 O1H 71.5(2) 6_554 10_556
O4 Y2 O1H 136.9(3) 9_556 10_556
O1W Y2 O1H 127.61(7) . 10_556
O1H Y2 O1H 104.78(14) . 10_556
O3H Y2 Y1 76.33(16) 3_655 10_556
O2H Y2 Y1 30.19(5) . 10_556
O2 Y2 Y1 104.4(2) . 10_556
O2 Y2 Y1 66.6(2) 10_556 10_556
O4 Y2 Y1 104.18(19) 6_554 10_556
O4 Y2 Y1 152.65(18) 9_556 10_556
O1W Y2 Y1 137.0(3) . 10_556
O1H Y2 Y1 86.49(13) . 10_556
O1H Y2 Y1 33.62(19) 10_556 10_556
O3H Y2 Y1 76.33(16) 3_655 .
O2H Y2 Y1 30.19(5) . .
O2 Y2 Y1 66.6(2) . .
O2 Y2 Y1 104.4(2) 10_556 .
O4 Y2 Y1 152.65(18) 6_554 .
O4 Y2 Y1 104.18(19) 9_556 .
O1W Y2 Y1 137.0(3) . .
O1H Y2 Y1 33.62(19) . .
O1H Y2 Y1 86.49(13) 10_556 .
Y1 Y2 Y1 58.28(3) 10_556 .
O3H Y2 Y1 30.07(4) 3_655 3_655
O2H Y2 Y1 76.74(16) . 3_655
O2 Y2 Y1 104.10(19) . 3_655
O2 Y2 Y1 152.7(2) 10_556 3_655
O4 Y2 Y1 104.2(2) 6_554 3_655
O4 Y2 Y1 66.51(18) 9_556 3_655
O1W Y2 Y1 136.9(3) . 3_655
O1H Y2 Y1 33.88(19) . 3_655
O1H Y2 Y1 86.63(13) 10_556 3_655
Y1 Y2 Y1 86.156(19) 10_556 3_655
Y1 Y2 Y1 57.237(17) . 3_655
Y1 O1M Y1 113.65(7) . 5_665
Y1 O1M Y1 113.65(7) . 3_655
Y1 O1M Y1 113.65(7) 5_665 3_655
Y1 O1H Y1 111.02(16) . 3_655
Y1 O1H Y2 107.2(3) . .
Y1 O1H Y2 106.9(3) 3_655 .
Y2 O2H Y1 119.8(2) . 10_556
Y2 O2H Y1 119.8(2) . .
Y1 O2H Y1 114.3(4) 10_556 .
Y2 O3H Y1 120.2(2) 8_666 10_556
Y2 O3H Y1 120.2(2) 8_666 .
Y1 O3H Y1 114.2(4) 10_556 .
C1 O1 Y1 131.8(7) . .
C1 O2 Y2 138.2(7) . .
C8 O3 Y1 132.5(7) . 7_666
C8 O4 Y2 137.2(7) . 2
O2 C1 O1 126.9(7) . .
O2 C1 C2B 112.6(10) . .
O1 C1 C2B 120.3(10) . .
O2 C1 C2A 121.6(10) . .
O1 C1 C2A 111.1(10) . .
C3A C2A C7A 120.0 . .
C3A C2A C1 126.3(10) . .
C7A C2A C1 113.6(10) . .
C2A C3A C4A 120.0 . .
C2A C3A H3A 120.0 . .
C4A C3A H3A 120.0 . .
C5A C4A C3A 120.0 . .
C5A C4A H4A 120.0 . .
C3A C4A H4A 120.0 . .
C6A C5A C4A 120.0 . .
C6A C5A C15A 122.8(9) . .
C4A C5A C15A 116.1(8) . .
C7A C6A C5A 120.0 . .
C7A C6A H6A 120.0 . .
C5A C6A H6A 120.0 . .
C6A C7A C2A 120.0 . .
C6A C7A H7A 120.0 . .
C2A C7A H7A 120.0 . .
C3B C2B C7B 120.0 . .
C3B C2B C1 114.8(10) . .
C7B C2B C1 125.2(10) . .
C4B C3B C2B 120.0 . .
C4B C3B H3B 120.0 . .
C2B C3B H3B 120.0 . .
C3B C4B C5B 120.0 . .
C3B C4B H4B 120.0 . .
C5B C4B H4B 120.0 . .
C6B C5B C4B 120.0 . .
C6B C5B C15B 118.7(10) . .
C4B C5B C15B 121.0(9) . .
C5B C6B C7B 120.0 . .
C5B C6B H6B 120.0 . .
C7B C6B H6B 120.0 . .
C6B C7B C2B 120.0 . .
C6B C7B H7B 120.0 . .
C2B C7B H7B 120.0 . .
O3 C8 O4 126.3(7) . .
O3 C8 C9B 113.8(11) . .
O4 C8 C9B 119.3(12) . .
O3 C8 C9A 121.9(12) . .
O4 C8 C9A 111.7(12) . .
C10A C9A C14A 120.0 . .
C10A C9A C8 115.8(14) . .
C14A C9A C8 124.2(14) . .
C11A C10A C9A 120.0 . .
C11A C10A H10A 120.0 . .
C9A C10A H10A 120.0 . .
C10A C11A C12A 120.0 . .
C10A C11A H11A 120.0 . .
C12A C11A H11A 120.0 . .
C13A C12A C11A 120.0 . .
C13A C12A C17A 117.7(10) . .
C11A C12A C17A 122.3(10) . .
C14A C13A C12A 120.0 . .
C14A C13A H13A 120.0 . .
C12A C13A H13A 120.0 . .
C13A C14A C9A 120.0 . .
C13A C14A H14A 120.0 . .
C9A C14A H14A 120.0 . .
C10B C9B C14B 120.0 . .
C10B C9B C8 123.9(11) . .
C14B C9B C8 115.9(11) . .
C9B C10B C11B 120.0 . .
C9B C10B H10B 120.0 . .
C11B C10B H10B 120.0 . .
C12B C11B C10B 120.0 . .
C12B C11B H11B 120.0 . .
C10B C11B H11B 120.0 . .
C11B C12B C13B 120.0 . .
C11B C12B C17B 119.2(9) . .
C13B C12B C17B 120.3(9) . .
C14B C13B C12B 120.0 . .
C14B C13B H13B 120.0 . .
C12B C13B H13B 120.0 . .
C13B C14B C9B 120.0 . .
C13B C14B H14B 120.0 . .
C9B C14B H14B 120.0 . .
C16A C15A C20A 120.0 . .
C16A C15A C5A 118.8(10) . .
C20A C15A C5A 121.2(10) . .
C15A C16A C17A 120.0 . .
C15A C16A H16A 120.0 . .
C17A C16A H16A 120.0 . .
C18A C17A C16A 120.0 . .
C18A C17A C12A 119.5(10) . .
C16A C17A C12A 120.5(10) . .
C19A C18A C17A 120.0 . .
C19A C18A H18A 120.0 . .
C17A C18A H18A 120.0 . .
O5A C19A C18A 119.9(12) . .
O5A C19A C20A 120.1(12) . .
C18A C19A C20A 120.0 . .
C19A C20A C15A 120.0 . .
C19A C20A H20A 120.0 . .
C15A C20A H20A 120.0 . .
C16B C15B C20B 120.0 . .
C16B C15B C5B 120.8(10) . .
C20B C15B C5B 119.2(10) . .
C15B C16B C17B 120.0 . .
C15B C16B H16B 120.0 . .
C17B C16B H16B 120.0 . .
C18B C17B C16B 120.0 . .
C18B C17B C12B 115.0(9) . .
C16B C17B C12B 125.0(9) . .
C17B C18B C19B 120.0 . .
C17B C18B H18B 120.0 . .
C19B C18B H18B 120.0 . .
O5B C19B C20B 117.4(10) . .
O5B C19B C18B 122.6(10) . .
C20B C19B C18B 120.0 . .
C19B C20B C15B 120.0 . .
C19B C20B H20B 120.0 . .
C15B C20B H20B 120.0 . .
C19A O5A C22A 149.3(16) . .
O5A C22A C23A 110.4(9) . .
O5A C22A C23A 84.2(10) . 11_556
C23A C22A C23A 28.4(2) . 11_556
O5A C22A C23A 135.2(8) . 9_556
C23A C22A C23A 27.9(2) . 9_556
C23A C22A C23A 56.3(3) 11_556 9_556
O5A C22A H22A 109.6 . .
C23A C22A H22A 109.6 . .
C23A C22A H22A 131.3 11_556 .
C23A C22A H22A 86.4 9_556 .
O5A C22A H22B 109.6 . .
C23A C22A H22B 109.6 . .
C23A C22A H22B 110.4 11_556 .
C23A C22A H22B 104.0 9_556 .
H22A C22A H22B 108.1 . .
C23A C23A C23A 120.000(4) 9_556 11_556
C23A C23A C22A 120.5(4) 9_556 .
C23A C23A C22A 119.5(4) 11_556 .
C19B O5B C22B 143.2(13) . .
O5B C22B C23B 106.5(8) . .
O5B C22B C23B 79.6(9) . 9_556
C23B C22B C23B 28.4(3) . 9_556
O5B C22B C23B 132.2(8) . 11_556
C23B C22B C23B 27.7(2) . 11_556
C23B C22B C23B 56.0(3) 9_556 11_556
O5B C22B H22C 110.4 . .
C23B C22B H22C 110.4 . .
C23B C22B H22C 130.1 9_556 .
C23B C22B H22C 88.8 11_556 .
O5B C22B H22D 110.4 . .
C23B C22B H22D 110.4 . .
C23B C22B H22D 112.9 9_556 .
C23B C22B H22D 103.2 11_556 .
H22C C22B H22D 108.6 . .
C23B C23B C23B 120.000(4) 11_556 9_556
C23B C23B C22B 120.8(4) 11_556 .
C23B C23B C22B 119.2(4) 9_556 .

loop_
_geom_bond_atom_site_label_1
_geom_bond_atom_site_label_2
_geom_bond_distance
_geom_bond_site_symmetry_2
Y1 O1WH 2.253(4) .
Y1 O3 2.263(7) 7_666
Y1 O1M 2.2691(10) .
Y1 O1 2.288(8) .
Y1 O2H 2.298(5) .
Y1 O1H 2.299(8) .
Y1 O3H 2.299(5) .
Y1 O1H 2.310(8) 5_665
Y1 Y1 3.7986(9) 3_655
Y1 Y1 3.7987(9) 5_665
Y1 Y1 3.8615(8) 10_556
Y1 Y2 3.9653(18) .
Y2 O3H 2.276(9) 3_655
Y2 O2H 2.286(10) .
Y2 O2 2.288(7) .
Y2 O2 2.289(7) 10_556
Y2 O4 2.300(7) 6_554
Y2 O4 2.300(7) 9_556
Y2 O1W 2.481(8) .
Y2 O1H 2.621(4) .
Y2 O1H 2.621(4) 10_556
Y2 Y1 3.9653(18) 10_556
Y2 Y1 3.9655(19) 3_655
O1M Y1 2.2692(10) 5_665
O1M Y1 2.2692(10) 3_655
O1H Y1 2.310(8) 3_655
O2H Y1 2.298(5) 10_556
O3H Y2 2.276(9) 8_666
O3H Y1 2.299(5) 10_556
O1 C1 1.263(12) .
O2 C1 1.251(12) .
O3 C8 1.257(13) .
O3 Y1 2.263(7) 7_666
O4 C8 1.269(13) .
O4 Y2 2.300(7) 2
C1 C2B 1.486(7) .
C1 C2A 1.500(7) .
C2A C3A 1.3900 .
C2A C7A 1.3900 .
C3A C4A 1.3900 .
C3A H3A 0.9500 .
C4A C5A 1.3900 .
C4A H4A 0.9500 .
C5A C6A 1.3900 .
C5A C15A 1.531(7) .
C6A C7A 1.3900 .
C6A H6A 0.9500 .
C7A H7A 0.9500 .
C2B C3B 1.3900 .
C2B C7B 1.3900 .
C3B C4B 1.3900 .
C3B H3B 0.9500 .
C4B C5B 1.3900 .
C4B H4B 0.9500 .
C5B C6B 1.3900 .
C5B C15B 1.481(7) .
C6B C7B 1.3900 .
C6B H6B 0.9500 .
C7B H7B 0.9500 .
C8 C9B 1.482(7) .
C8 C9A 1.500(8) .
C9A C10A 1.3900 .
C9A C14A 1.3900 .
C10A C11A 1.3900 .
C10A H10A 0.9500 .
C11A C12A 1.3900 .
C11A H11A 0.9500 .
C12A C13A 1.3900 .
C12A C17A 1.492(7) .
C13A C14A 1.3900 .
C13A H13A 0.9500 .
C14A H14A 0.9500 .
C9B C10B 1.3900 .
C9B C14B 1.3900 .
C10B C11B 1.3900 .
C10B H10B 0.9500 .
C11B C12B 1.3900 .
C11B H11B 0.9500 .
C12B C13B 1.3900 .
C12B C17B 1.497(7) .
C13B C14B 1.3900 .
C13B H13B 0.9500 .
C14B H14B 0.9500 .
C15A C16A 1.3900 .
C15A C20A 1.3900 .
C16A C17A 1.3900 .
C16A H16A 0.9500 .
C17A C18A 1.3900 .
C18A C19A 1.3900 .
C18A H18A 0.9500 .
C19A O5A 1.380(9) .
C19A C20A 1.3900 .
C20A H20A 0.9500 .
C15B C16B 1.3900 .
C15B C20B 1.3900 .
C16B C17B 1.3900 .
C16B H16B 0.9500 .
C17B C18B 1.3900 .
C18B C19B 1.3900 .
C18B H18B 0.9500 .
C19B O5B 1.360(8) .
C19B C20B 1.3900 .
C20B H20B 0.9500 .
O5A C22A 1.498(9) .
C22A C23A 1.504(10) .
C22A C23A 2.461(12) 11_556
C22A C23A 2.474(12) 9_556
C22A H22A 0.9900 .
C22A H22B 0.9900 .
C23A C23A 1.344(9) 9_556
C23A C23A 1.344(9) 11_556
O5B C22B 1.482(10) .
C22B C23B 1.497(10) .
C22B C23B 2.438(12) 9_556
C22B C23B 2.457(12) 11_556
C22B H22C 0.9900 .
C22B H22D 0.9900 .
C23B C23B 1.327(9) 11_556
C23B C23B 1.327(9) 9_556

loop_
_geom_torsion_atom_site_label_1
_geom_torsion_atom_site_label_2
_geom_torsion_atom_site_label_3
_geom_torsion_atom_site_label_4
_geom_torsion
_geom_torsion_site_symmetry_1
_geom_torsion_site_symmetry_4
Y2 O2 C1 O1 30.8(19) . .
Y2 O2 C1 C2B -144.7(8) . .
Y2 O2 C1 C2A -141.6(9) . .
Y1 O1 C1 O2 -38.2(18) . .
Y1 O1 C1 C2B 137.0(8) . .
Y1 O1 C1 C2A 134.9(7) . .
O2 C1 C2A C3A 150.2(11) . .
O1 C1 C2A C3A -23.4(13) . .
O2 C1 C2A C7A -26.4(14) . .
O1 C1 C2A C7A 160.1(10) . .
C7A C2A C3A C4A 0.0 . .
C1 C2A C3A C4A -176.4(10) . .
C2A C3A C4A C5A 0.0 . .
C3A C4A C5A C6A 0.0 . .
C3A C4A C5A C15A 168.7(10) . .
C4A C5A C6A C7A 0.0 . .
C15A C5A C6A C7A -168.0(10) . .
C5A C6A C7A C2A 0.0 . .
C3A C2A C7A C6A 0.0 . .
C1 C2A C7A C6A 176.8(9) . .
O2 C1 C2B C3B -163.1(10) . .
O1 C1 C2B C3B 21.0(14) . .
O2 C1 C2B C7B 17.2(13) . .
O1 C1 C2B C7B -158.7(11) . .
C7B C2B C3B C4B 0.0 . .
C1 C2B C3B C4B -179.7(9) . .
C2B C3B C4B C5B 0.0 . .
C3B C4B C5B C6B 0.0 . .
C3B C4B C5B C15B -173.4(9) . .
C4B C5B C6B C7B 0.0 . .
C15B C5B C6B C7B 173.5(8) . .
C5B C6B C7B C2B 0.0 . .
C3B C2B C7B C6B 0.0 . .
C1 C2B C7B C6B 179.7(10) . .
Y1 O3 C8 O4 -40.4(17) 7_666 .
Y1 O3 C8 C9B 131.0(8) 7_666 .
Y1 O3 C8 C9A 141.1(9) 7_666 .
Y2 O4 C8 O3 33(2) 2 .
Y2 O4 C8 C9B -138.4(9) 2 .
Y2 O4 C8 C9A -148.8(9) 2 .
O3 C8 C9A C10A 10.7(17) . .
O4 C8 C9A C10A -168.0(11) . .
O3 C8 C9A C14A -169.7(13) . .
O4 C8 C9A C14A 11.6(14) . .
C14A C9A C10A C11A 0.0 . .
C8 C9A C10A C11A 179.6(10) . .
C9A C10A C11A C12A 0.0 . .
C10A C11A C12A C13A 0.0 . .
C10A C11A C12A C17A 177.6(9) . .
C11A C12A C13A C14A 0.0 . .
C17A C12A C13A C14A -177.7(9) . .
C12A C13A C14A C9A 0.0 . .
C10A C9A C14A C13A 0.0 . .
C8 C9A C14A C13A -179.6(11) . .
O3 C8 C9B C10B -9.0(15) . .
O4 C8 C9B C10B 163.0(11) . .
O3 C8 C9B C14B 176.8(10) . .
O4 C8 C9B C14B -11.2(14) . .
C14B C9B C10B C11B 0.0 . .
C8 C9B C10B C11B -173.9(11) . .
C9B C10B C11B C12B 0.0 . .
C10B C11B C12B C13B 0.0 . .
C10B C11B C12B C17B -171.6(9) . .
C11B C12B C13B C14B 0.0 . .
C17B C12B C13B C14B 171.5(10) . .
C12B C13B C14B C9B 0.0 . .
C10B C9B C14B C13B 0.0 . .
C8 C9B C14B C13B 174.4(10) . .
C6A C5A C15A C16A -144.6(9) . .
C4A C5A C15A C16A 47.1(9) . .
C6A C5A C15A C20A 35.7(9) . .
C4A C5A C15A C20A -132.6(9) . .
C20A C15A C16A C17A 0.0 . .
C5A C15A C16A C17A -179.70(19) . .
C15A C16A C17A C18A 0.0 . .
C15A C16A C17A C12A -179.3(7) . .
C13A C12A C17A C18A -21.1(12) . .
C11A C12A C17A C18A 161.3(11) . .
C13A C12A C17A C16A 158.2(10) . .
C11A C12A C17A C16A -19.4(12) . .
C16A C17A C18A C19A 0.0 . .
C12A C17A C18A C19A 179.3(7) . .
C17A C18A C19A O5A -178.6(9) . .
C17A C18A C19A C20A 0.0 . .
O5A C19A C20A C15A 178.6(9) . .
C18A C19A C20A C15A 0.0 . .
C16A C15A C20A C19A 0.0 . .
C5A C15A C20A C19A 179.7(2) . .
C6B C5B C15B C16B 163.8(8) . .
C4B C5B C15B C16B -22.7(10) . .
C6B C5B C15B C20B -16.2(8) . .
C4B C5B C15B C20B 157.2(9) . .
C20B C15B C16B C17B 0.0 . .
C5B C15B C16B C17B 179.9(2) . .
C15B C16B C17B C18B 0.0 . .
C15B C16B C17B C12B 179.4(7) . .
C11B C12B C17B C18B -157.8(9) . .
C13B C12B C17B C18B 30.6(10) . .
C11B C12B C17B C16B 22.8(11) . .
C13B C12B C17B C16B -148.8(9) . .
C16B C17B C18B C19B 0.0 . .
C12B C17B C18B C19B -179.4(7) . .
C17B C18B C19B O5B -179.8(10) . .
C17B C18B C19B C20B 0.0 . .
O5B C19B C20B C15B 179.8(9) . .
C18B C19B C20B C15B 0.0 . .
C16B C15B C20B C19B 0.0 . .
C5B C15B C20B C19B -179.9(2) . .
C18A C19A O5A C22A -177(2) . .
C20A C19A O5A C22A 4(3) . .
C19A O5A C22A C23A -126(2) . .
C19A O5A C22A C23A -115(2) . 11_556
C19A O5A C22A C23A -141.8(17) . 9_556
O5A C22A C23A C23A -156.2(10) . 9_556
C23A C22A C23A C23A 180.0 11_556 9_556
O5A C22A C23A C23A 23.8(10) . 11_556
C23A C22A C23A C23A 180.0 9_556 11_556
C20B C19B O5B C22B -161.8(17) . .
C18B C19B O5B C22B 18(2) . .
C19B O5B C22B C23B -147.3(17) . .
C19B O5B C22B C23B -138(2) . 9_556
C19B O5B C22B C23B -159.3(14) . 11_556
O5B C22B C23B C23B -160.7(7) . 11_556
C23B C22B C23B C23B 180.0 9_556 11_556
O5B C22B C23B C23B 19.3(7) . 9_556
C23B C22B C23B C23B 180.0 11_556 9_556

loop_
_platon_squeeze_void_nr
_platon_squeeze_void_average_x
_platon_squeeze_void_average_y
_platon_squeeze_void_average_z
_platon_squeeze_void_volume
_platon_squeeze_void_count_electrons
_platon_squeeze_void_content
1 -0.005 0.481 -0.001 10210 2268 ' '
